data_4343007
loop_
_publ_author_name
'Chen, Lijuan'
'Li, Wenyi'
'Yuan, Dan'
'Zhang, Yong'
'Shen, Qi'
'Yao, Yingming'

_publ_section_title
;
 Syntheses of Mononuclear and Dinuclear Aluminum Complexes Stabilized by
 Phenolato Ligands and Their Applications in the Polymerization of
 \e-Caprolactone: A Comparative Study.
;
_journal_issue 10
_journal_name_full 'Inorganic chemistry'
_journal_page_first 4699
_journal_page_last 4708
_journal_paper_doi 10.1021/acs.inorgchem.5b00022
_journal_volume 54
_journal_year 2015
_chemical_formula_moiety 'C42 H69 Al N2 O2'
_chemical_formula_sum 'C42 H69 Al N2 O2'
_chemical_formula_weight 660.97
_chemical_name_systematic
; 
 ? 
;
_space_group_IT_number 2
_symmetry_cell_setting triclinic
_symmetry_Int_Tables_number 2
_symmetry_space_group_name_Hall '-P 1'
_symmetry_space_group_name_H-M 'P -1'
_atom_sites_solution_hydrogens geom
_atom_sites_solution_primary direct
_atom_sites_solution_secondary difmap
_audit_creation_method SHELXL-97
_cell_angle_alpha 113.134(9)
_cell_angle_beta 93.388(3)
_cell_angle_gamma 102.868(7)
_cell_formula_units_Z 2
_cell_length_a 13.057(4)
_cell_length_b 13.344(4)
_cell_length_c 13.504(4)
_cell_measurement_reflns_used 8155
_cell_measurement_temperature 223(2)
_cell_measurement_theta_max 27.5
_cell_measurement_theta_min 3.0
_cell_volume 2080.9(11)
_computing_cell_refinement CrystalClear
_computing_data_collection CrystalClear
_computing_data_reduction CrystalStructure
_computing_publication_material 'CrystalStructure 3.7.0'
_computing_structure_refinement 'SHELXL-97 (Sheldrick, 1997)'
_computing_structure_solution 'SHELXS-97 (Sheldrick, 1990)'
_diffrn_ambient_temperature 223(2)
_diffrn_detector_area_resol_mean 14.63
_diffrn_measured_fraction_theta_full 0.985
_diffrn_measured_fraction_theta_max 0.985
_diffrn_measurement_device_type 'Rigaku Saturn'
_diffrn_measurement_method \w
_diffrn_radiation_monochromator graphite
_diffrn_radiation_source 'fine-focus sealed tube'
_diffrn_radiation_type MoK\a
_diffrn_radiation_wavelength 0.71075
_diffrn_reflns_av_R_equivalents 0.0773
_diffrn_reflns_av_sigmaI/netI 0.1183
_diffrn_reflns_limit_h_max 15
_diffrn_reflns_limit_h_min -14
_diffrn_reflns_limit_k_max 16
_diffrn_reflns_limit_k_min -16
_diffrn_reflns_limit_l_max 16
_diffrn_reflns_limit_l_min -13
_diffrn_reflns_number 16828
_diffrn_reflns_theta_full 25.50
_diffrn_reflns_theta_max 25.50
_diffrn_reflns_theta_min 3.04
_exptl_absorpt_coefficient_mu 0.083
_exptl_absorpt_correction_T_max 0.988
_exptl_absorpt_correction_T_min 0.604
_exptl_absorpt_correction_type multi-scan
_exptl_absorpt_process_details 'Jacobson, R. (1998) Private communication'
_exptl_crystal_colour colorless
_exptl_crystal_density_diffrn 1.055
_exptl_crystal_density_method 'not measured'
_exptl_crystal_description block
_exptl_crystal_F_000 728
_exptl_crystal_size_max 0.40
_exptl_crystal_size_mid 0.22
_exptl_crystal_size_min 0.15
_refine_diff_density_max 0.261
_refine_diff_density_min -0.253
_refine_diff_density_rms 0.049
_refine_ls_extinction_method none
_refine_ls_goodness_of_fit_ref 1.137
_refine_ls_hydrogen_treatment constr
_refine_ls_matrix_type full
_refine_ls_number_parameters 438
_refine_ls_number_reflns 7623
_refine_ls_number_restraints 6
_refine_ls_restrained_S_all 1.138
_refine_ls_R_factor_all 0.1875
_refine_ls_R_factor_gt 0.1076
_refine_ls_shift/su_max 0.000
_refine_ls_shift/su_mean 0.000
_refine_ls_structure_factor_coef Fsqd
_refine_ls_weighting_details 'calc w=1/[\s^2^(Fo^2^)+(0.0632P)^2^+1.4474P] where P=(Fo^2^+2Fc^2^)/3'
_refine_ls_weighting_scheme calc
_refine_ls_wR_factor_gt 0.1925
_refine_ls_wR_factor_ref 0.2327
_reflns_number_gt 4250
_reflns_number_total 7623
_reflns_threshold_expression >2sigma(I)
_cod_data_source_file ic5b00022_si_003.cif
_cod_data_source_block shelxl
_cod_depositor_comments 'Adding full bibliography for 4343003--4343007.cif.'
_cod_original_cell_volume 2081.0(11)
_cod_database_code 4343007

loop_
_symmetry_equiv_pos_as_xyz
'x, y, z'
'-x, -y, -z'

loop_
_atom_site_label
_atom_site_type_symbol
_atom_site_fract_x
_atom_site_fract_y
_atom_site_fract_z
_atom_site_U_iso_or_equiv
_atom_site_adp_type
_atom_site_occupancy
_atom_site_symmetry_multiplicity
_atom_site_calc_flag
_atom_site_refinement_flags
_atom_site_disorder_assembly
_atom_site_disorder_group
Al1 Al 0.21345(10) 0.19990(11) 0.74075(11) 0.0398(4) Uani 1 1 d . . .
O1 O 0.2613(2) 0.3397(2) 0.7593(2) 0.0456(8) Uani 1 1 d . . .
O2 O 0.0765(2) 0.1557(2) 0.7244(2) 0.0426(8) Uani 1 1 d . . .
N1 N 0.2354(3) 0.1340(3) 0.5841(3) 0.0418(9) Uani 1 1 d . . .
N2 N 0.0035(3) -0.1567(3) 0.7497(3) 0.0425(9) Uani 1 1 d . . .
C1 C 0.2767(3) 0.3885(4) 0.6883(4) 0.0403(11) Uani 1 1 d . . .
C2 C 0.3341(3) 0.5029(4) 0.7246(4) 0.0430(11) Uani 1 1 d . . .
C3 C 0.3431(4) 0.5463(4) 0.6466(4) 0.0469(12) Uani 1 1 d . . .
H3 H 0.3784 0.6233 0.6706 0.056 Uiso 1 1 calc R . .
C4 C 0.3043(4) 0.4853(4) 0.5361(4) 0.0447(11) Uani 1 1 d . . .
C5 C 0.2528(4) 0.3710(4) 0.5025(4) 0.0475(12) Uani 1 1 d . . .
H5 H 0.2269 0.3256 0.4280 0.057 Uiso 1 1 calc R . .
C6 C 0.2389(3) 0.3229(4) 0.5767(4) 0.0419(11) Uani 1 1 d . . .
C7 C 0.1833(4) 0.1983(4) 0.5353(4) 0.0434(11) Uani 1 1 d . . .
H7A H 0.1101 0.1904 0.5501 0.052 Uiso 1 1 calc R . .
H7B H 0.1797 0.1632 0.4559 0.052 Uiso 1 1 calc R . .
C8 C 0.3503(4) 0.1551(4) 0.5703(4) 0.0541(13) Uani 1 1 d . . .
H8A H 0.3870 0.2347 0.6154 0.065 Uiso 1 1 calc R . .
H8B H 0.3549 0.1405 0.4940 0.065 Uiso 1 1 calc R . .
C9 C 0.4061(4) 0.0812(5) 0.6021(5) 0.0664(16) Uani 1 1 d . . .
H9A H 0.4094 0.1023 0.6807 0.080 Uiso 1 1 calc R . .
H9B H 0.4793 0.0947 0.5873 0.080 Uiso 1 1 calc R . .
C10 C 0.3488(4) -0.0446(5) 0.5397(5) 0.0695(17) Uani 1 1 d . . .
H10A H 0.3525 -0.0688 0.4618 0.083 Uiso 1 1 calc R . .
H10B H 0.3831 -0.0895 0.5666 0.083 Uiso 1 1 calc R . .
C11 C 0.2340(4) -0.0625(4) 0.5567(5) 0.0573(14) Uani 1 1 d . . .
H11A H 0.1954 -0.1420 0.5141 0.069 Uiso 1 1 calc R . .
H11B H 0.2307 -0.0445 0.6340 0.069 Uiso 1 1 calc R . .
C12 C 0.1820(4) 0.0115(4) 0.5223(4) 0.0511(13) Uani 1 1 d . . .
H12A H 0.1829 -0.0092 0.4443 0.061 Uiso 1 1 calc R . .
H12B H 0.1074 -0.0028 0.5330 0.061 Uiso 1 1 calc R . .
C13 C 0.3890(4) 0.5718(4) 0.8439(4) 0.0500(13) Uani 1 1 d . . .
C14 C 0.4470(5) 0.6940(4) 0.8656(4) 0.0705(17) Uani 1 1 d . . .
H14A H 0.4973 0.6931 0.8154 0.106 Uiso 1 1 calc R . .
H14B H 0.4849 0.7333 0.9400 0.106 Uiso 1 1 calc R . .
H14C H 0.3955 0.7328 0.8551 0.106 Uiso 1 1 calc R . .
C15 C 0.3107(4) 0.5783(4) 0.9243(4) 0.0629(15) Uani 1 1 d . . .
H15A H 0.2561 0.6109 0.9080 0.094 Uiso 1 1 calc R . .
H15B H 0.3483 0.6252 0.9981 0.094 Uiso 1 1 calc R . .
H15C H 0.2778 0.5028 0.9180 0.094 Uiso 1 1 calc R . .
C16 C 0.4735(4) 0.5176(5) 0.8677(5) 0.0646(15) Uani 1 1 d . . .
H16A H 0.4394 0.4420 0.8601 0.097 Uiso 1 1 calc R . .
H16B H 0.5116 0.5629 0.9415 0.097 Uiso 1 1 calc R . .
H16C H 0.5232 0.5135 0.8165 0.097 Uiso 1 1 calc R . .
C17 C 0.3165(4) 0.5428(4) 0.4567(4) 0.0488(12) Uani 1 1 d . . .
C18 C 0.2386(5) 0.6165(5) 0.4762(5) 0.085(2) Uani 1 1 d . . .
H18A H 0.2449 0.6543 0.4275 0.127 Uiso 1 1 calc R . .
H18B H 0.2550 0.6726 0.5513 0.127 Uiso 1 1 calc R . .
H18C H 0.1664 0.5694 0.4621 0.127 Uiso 1 1 calc R . .
C19 C 0.4299(5) 0.6173(5) 0.4767(5) 0.0836(19) Uani 1 1 d . . .
H19A H 0.4352 0.6532 0.4265 0.125 Uiso 1 1 calc R . .
H19B H 0.4796 0.5711 0.4653 0.125 Uiso 1 1 calc R . .
H19C H 0.4468 0.6749 0.5512 0.125 Uiso 1 1 calc R . .
C20 C 0.2916(5) 0.4573(5) 0.3380(5) 0.0771(18) Uani 1 1 d . . .
H20A H 0.2196 0.4093 0.3228 0.116 Uiso 1 1 calc R . .
H20B H 0.3414 0.4112 0.3245 0.116 Uiso 1 1 calc R . .
H20C H 0.2977 0.4969 0.2909 0.116 Uiso 1 1 calc R . .
C21 C -0.0192(3) 0.1220(3) 0.7524(3) 0.0363(10) Uani 1 1 d . . .
C22 C -0.0885(3) 0.1924(3) 0.7823(3) 0.0362(10) Uani 1 1 d . . .
C23 C -0.1878(3) 0.1478(4) 0.8029(4) 0.0406(11) Uani 1 1 d . . .
H23 H -0.2342 0.1946 0.8225 0.049 Uiso 1 1 calc R . .
C24 C -0.2226(3) 0.0390(4) 0.7964(4) 0.0414(11) Uani 1 1 d . A .
C25 C -0.1501(3) -0.0273(4) 0.7706(4) 0.0422(11) Uani 1 1 d . . .
H25 H -0.1698 -0.1009 0.7674 0.051 Uiso 1 1 calc R . .
C26 C -0.0499(3) 0.0128(3) 0.7497(4) 0.0376(10) Uani 1 1 d . . .
C27 C 0.0254(3) -0.0613(3) 0.7193(4) 0.0438(11) Uani 1 1 d . . .
H27A H 0.0234 -0.0907 0.6401 0.053 Uiso 1 1 calc R . .
H27B H 0.0978 -0.0142 0.7540 0.053 Uiso 1 1 calc R . .
C28 C 0.0299(4) -0.1153(4) 0.8691(4) 0.0544(13) Uani 1 1 d . . .
H28A H -0.0129 -0.0636 0.9045 0.065 Uiso 1 1 calc R . .
H28B H 0.1052 -0.0729 0.8929 0.065 Uiso 1 1 calc R . .
C29 C 0.0090(5) -0.2122(5) 0.9043(5) 0.0708(17) Uani 1 1 d . . .
H29A H 0.0289 -0.1821 0.9836 0.085 Uiso 1 1 calc R . .
H29B H -0.0671 -0.2515 0.8851 0.085 Uiso 1 1 calc R . .
C30 C 0.0720(5) -0.2944(5) 0.8494(6) 0.081(2) Uani 1 1 d . . .
H30A H 0.0532 -0.3593 0.8681 0.098 Uiso 1 1 calc R . .
H30B H 0.1482 -0.2577 0.8755 0.098 Uiso 1 1 calc R . .
C31 C 0.0491(5) -0.3347(4) 0.7267(6) 0.0731(18) Uani 1 1 d . . .
H31A H 0.0962 -0.3816 0.6927 0.088 Uiso 1 1 calc R . .
H31B H -0.0246 -0.3814 0.6993 0.088 Uiso 1 1 calc R . .
C32 C 0.0657(4) -0.2361(4) 0.6953(4) 0.0570(14) Uani 1 1 d . . .
H32A H 0.1414 -0.1955 0.7142 0.068 Uiso 1 1 calc R . .
H32B H 0.0454 -0.2649 0.6161 0.068 Uiso 1 1 calc R . .
C33 C -0.0555(3) 0.3169(4) 0.7968(4) 0.0424(11) Uani 1 1 d . . .
C34 C -0.0210(4) 0.3283(4) 0.6943(4) 0.0576(14) Uani 1 1 d . . .
H34A H -0.0132 0.4053 0.7027 0.086 Uiso 1 1 calc R . .
H34B H -0.0745 0.2768 0.6313 0.086 Uiso 1 1 calc R . .
H34C H 0.0465 0.3099 0.6841 0.086 Uiso 1 1 calc R . .
C35 C 0.0370(4) 0.3825(4) 0.8931(4) 0.0525(13) Uani 1 1 d . . .
H35A H 0.0967 0.3498 0.8772 0.079 Uiso 1 1 calc R . .
H35B H 0.0141 0.3780 0.9586 0.079 Uiso 1 1 calc R . .
H35C H 0.0586 0.4611 0.9043 0.079 Uiso 1 1 calc R . .
C36 C -0.1467(4) 0.3737(4) 0.8248(4) 0.0555(14) Uani 1 1 d . . .
H36A H -0.1249 0.4496 0.8282 0.083 Uiso 1 1 calc R . .
H36B H -0.1639 0.3775 0.8949 0.083 Uiso 1 1 calc R . .
H36C H -0.2090 0.3298 0.7689 0.083 Uiso 1 1 calc R . .
C37 C -0.3321(3) -0.0050(4) 0.8220(4) 0.0449(11) Uani 1 1 d D . .
C38 C -0.3184(10) -0.0377(10) 0.9205(9) 0.073(3) Uiso 0.50 1 d PD A 1
H38A H -0.2789 -0.0943 0.9032 0.110 Uiso 0.50 1 calc PR A 1
H38B H -0.3879 -0.0680 0.9346 0.110 Uiso 0.50 1 calc PR A 1
H38C H -0.2799 0.0290 0.9849 0.110 Uiso 0.50 1 calc PR A 1
C39 C -0.3983(8) 0.0825(8) 0.8541(9) 0.054(3) Uiso 0.50 1 d PD A 1
H39A H -0.3608 0.1480 0.9200 0.081 Uiso 0.50 1 calc PR A 1
H39B H -0.4670 0.0487 0.8671 0.081 Uiso 0.50 1 calc PR A 1
H39C H -0.4084 0.1057 0.7954 0.081 Uiso 0.50 1 calc PR A 1
C40 C -0.4015(8) -0.1079(8) 0.7269(9) 0.058(3) Uiso 0.50 1 d PD A 1
H40A H -0.4127 -0.0894 0.6651 0.087 Uiso 0.50 1 calc PR A 1
H40B H -0.4696 -0.1318 0.7473 0.087 Uiso 0.50 1 calc PR A 1
H40C H -0.3669 -0.1687 0.7070 0.087 Uiso 0.50 1 calc PR A 1
C38' C -0.3234(11) 0.0328(12) 0.9433(9) 0.085(4) Uiso 0.50 1 d PD A 2
H38D H -0.2692 0.0051 0.9687 0.127 Uiso 0.50 1 calc PR A 2
H38E H -0.3913 0.0029 0.9607 0.127 Uiso 0.50 1 calc PR A 2
H38F H -0.3039 0.1148 0.9790 0.127 Uiso 0.50 1 calc PR A 2
C39' C -0.4131(10) 0.0359(11) 0.7732(11) 0.084(4) Uiso 0.50 1 d PD A 2
H39D H -0.3956 0.1179 0.8084 0.125 Uiso 0.50 1 calc PR A 2
H39E H -0.4836 0.0045 0.7844 0.125 Uiso 0.50 1 calc PR A 2
H39F H -0.4118 0.0115 0.6956 0.125 Uiso 0.50 1 calc PR A 2
C40' C -0.3684(9) -0.1346(8) 0.7630(9) 0.061(3) Uiso 0.50 1 d PD A 2
H40D H -0.3657 -0.1577 0.6858 0.091 Uiso 0.50 1 calc PR A 2
H40E H -0.4408 -0.1613 0.7729 0.091 Uiso 0.50 1 calc PR A 2
H40F H -0.3218 -0.1665 0.7931 0.091 Uiso 0.50 1 calc PR A 2
C41 C 0.2930(4) 0.1765(4) 0.8524(4) 0.0545(13) Uani 1 1 d . . .
H41A H 0.2828 0.0953 0.8311 0.065 Uiso 1 1 calc R . .
H41B H 0.3691 0.2116 0.8601 0.065 Uiso 1 1 calc R . .
C42 C 0.2539(5) 0.2294(6) 0.9624(5) 0.0823(19) Uani 1 1 d . . .
H42A H 0.2596 0.3086 0.9807 0.123 Uiso 1 1 calc R . .
H42B H 0.2973 0.2229 1.0192 0.123 Uiso 1 1 calc R . .
H42C H 0.1802 0.1900 0.9562 0.123 Uiso 1 1 calc R . .

loop_
_atom_site_aniso_label
_atom_site_aniso_U_11
_atom_site_aniso_U_22
_atom_site_aniso_U_33
_atom_site_aniso_U_23
_atom_site_aniso_U_13
_atom_site_aniso_U_12
Al1 0.0362(8) 0.0419(8) 0.0408(8) 0.0183(6) 0.0098(6) 0.0067(6)
O1 0.050(2) 0.0422(18) 0.0422(19) 0.0207(15) 0.0093(15) 0.0022(14)
O2 0.0350(17) 0.0452(18) 0.054(2) 0.0255(16) 0.0167(15) 0.0107(13)
N1 0.037(2) 0.040(2) 0.049(2) 0.0189(19) 0.0102(18) 0.0089(16)
N2 0.045(2) 0.035(2) 0.049(2) 0.0191(19) 0.0147(19) 0.0110(16)
C1 0.038(3) 0.043(3) 0.044(3) 0.024(2) 0.012(2) 0.0053(19)
C2 0.040(3) 0.045(3) 0.042(3) 0.019(2) 0.015(2) 0.004(2)
C3 0.038(3) 0.053(3) 0.055(3) 0.029(3) 0.013(2) 0.010(2)
C4 0.044(3) 0.058(3) 0.043(3) 0.029(3) 0.011(2) 0.017(2)
C5 0.045(3) 0.057(3) 0.049(3) 0.028(3) 0.010(2) 0.018(2)
C6 0.032(2) 0.047(3) 0.047(3) 0.021(2) 0.008(2) 0.0076(19)
C7 0.048(3) 0.047(3) 0.035(3) 0.019(2) 0.009(2) 0.009(2)
C8 0.043(3) 0.064(3) 0.059(3) 0.027(3) 0.022(2) 0.015(2)
C9 0.046(3) 0.085(4) 0.095(5) 0.055(4) 0.032(3) 0.031(3)
C10 0.067(4) 0.070(4) 0.089(5) 0.038(3) 0.038(3) 0.036(3)
C11 0.063(3) 0.051(3) 0.066(4) 0.027(3) 0.025(3) 0.023(3)
C12 0.062(3) 0.038(3) 0.045(3) 0.011(2) 0.013(2) 0.008(2)
C13 0.050(3) 0.043(3) 0.052(3) 0.019(2) 0.017(2) 0.005(2)
C14 0.085(4) 0.049(3) 0.055(4) 0.017(3) 0.001(3) -0.012(3)
C15 0.070(4) 0.052(3) 0.056(3) 0.017(3) 0.012(3) 0.005(3)
C16 0.056(3) 0.074(4) 0.058(4) 0.032(3) 0.004(3) 0.000(3)
C17 0.055(3) 0.056(3) 0.045(3) 0.029(3) 0.008(2) 0.018(2)
C18 0.108(5) 0.104(5) 0.091(5) 0.068(4) 0.036(4) 0.066(4)
C19 0.073(4) 0.104(5) 0.091(5) 0.070(4) 0.010(4) 0.001(4)
C20 0.095(5) 0.092(4) 0.062(4) 0.048(4) 0.027(3) 0.027(4)
C21 0.034(2) 0.036(2) 0.039(3) 0.017(2) 0.009(2) 0.0067(18)
C22 0.040(2) 0.035(2) 0.037(3) 0.017(2) 0.009(2) 0.0127(19)
C23 0.032(2) 0.046(3) 0.048(3) 0.022(2) 0.011(2) 0.014(2)
C24 0.038(3) 0.042(3) 0.045(3) 0.020(2) 0.011(2) 0.007(2)
C25 0.040(3) 0.042(3) 0.047(3) 0.023(2) 0.010(2) 0.007(2)
C26 0.036(2) 0.038(2) 0.040(3) 0.018(2) 0.005(2) 0.0076(19)
C27 0.043(3) 0.038(3) 0.053(3) 0.021(2) 0.012(2) 0.012(2)
C28 0.060(3) 0.058(3) 0.050(3) 0.023(3) 0.006(3) 0.022(3)
C29 0.090(4) 0.085(4) 0.072(4) 0.054(4) 0.030(3) 0.044(3)
C30 0.087(5) 0.077(4) 0.120(6) 0.068(4) 0.037(4) 0.043(4)
C31 0.080(4) 0.050(3) 0.111(6) 0.043(4) 0.042(4) 0.036(3)
C32 0.066(4) 0.046(3) 0.068(4) 0.024(3) 0.022(3) 0.028(2)
C33 0.037(3) 0.039(3) 0.048(3) 0.017(2) 0.005(2) 0.0065(19)
C34 0.067(4) 0.056(3) 0.057(3) 0.030(3) 0.013(3) 0.017(3)
C35 0.057(3) 0.038(3) 0.059(3) 0.016(2) 0.014(3) 0.013(2)
C36 0.056(3) 0.046(3) 0.071(4) 0.026(3) 0.021(3) 0.021(2)
C37 0.036(3) 0.052(3) 0.052(3) 0.028(2) 0.015(2) 0.009(2)
C41 0.050(3) 0.063(3) 0.053(3) 0.032(3) 0.002(3) 0.004(2)
C42 0.080(4) 0.117(5) 0.058(4) 0.046(4) 0.011(3) 0.025(4)

loop_
_atom_type_symbol
_atom_type_description
_atom_type_scat_dispersion_real
_atom_type_scat_dispersion_imag
_atom_type_scat_source
C C 0.0033 0.0016 'International Tables Vol C Tables 4.2.6.8 and 6.1.1.4'
H H 0.0000 0.0000 'International Tables Vol C Tables 4.2.6.8 and 6.1.1.4'
N N 0.0061 0.0033 'International Tables Vol C Tables 4.2.6.8 and 6.1.1.4'
O O 0.0106 0.0060 'International Tables Vol C Tables 4.2.6.8 and 6.1.1.4'
Al Al 0.0645 0.0514 'International Tables Vol C Tables 4.2.6.8 and 6.1.1.4'

loop_
_geom_angle_atom_site_label_1
_geom_angle_atom_site_label_2
_geom_angle_atom_site_label_3
_geom_angle
O2 Al1 O1 113.40(15)
O2 Al1 C41 116.57(19)
O1 Al1 C41 108.79(19)
O2 Al1 N1 100.37(16)
O1 Al1 N1 94.54(15)
C41 Al1 N1 121.2(2)
C1 O1 Al1 132.6(3)
C21 O2 Al1 156.3(3)
C12 N1 C8 108.9(3)
C12 N1 C7 108.0(3)
C8 N1 C7 108.3(3)
C12 N1 Al1 114.7(3)
C8 N1 Al1 113.7(3)
C7 N1 Al1 102.7(3)
C27 N2 C32 110.4(3)
C27 N2 C28 109.8(4)
C32 N2 C28 110.0(4)
O1 C1 C6 119.3(4)
O1 C1 C2 120.9(4)
C6 C1 C2 119.7(4)
C3 C2 C1 116.8(4)
C3 C2 C13 122.6(4)
C1 C2 C13 120.5(4)
C4 C3 C2 125.2(5)
C4 C3 H3 117.4
C2 C3 H3 117.4
C3 C4 C5 116.2(4)
C3 C4 C17 121.0(4)
C5 C4 C17 122.8(4)
C6 C5 C4 121.4(5)
C6 C5 H5 119.3
C4 C5 H5 119.3
C5 C6 C1 120.5(4)
C5 C6 C7 119.0(4)
C1 C6 C7 120.5(4)
N1 C7 C6 115.1(4)
N1 C7 H7A 108.5
C6 C7 H7A 108.5
N1 C7 H7B 108.5
C6 C7 H7B 108.5
H7A C7 H7B 107.5
N1 C8 C9 112.5(4)
N1 C8 H8A 109.1
C9 C8 H8A 109.1
N1 C8 H8B 109.1
C9 C8 H8B 109.1
H8A C8 H8B 107.8
C8 C9 C10 112.0(5)
C8 C9 H9A 109.2
C10 C9 H9A 109.2
C8 C9 H9B 109.2
C10 C9 H9B 109.2
H9A C9 H9B 107.9
C11 C10 C9 108.6(4)
C11 C10 H10A 110.0
C9 C10 H10A 110.0
C11 C10 H10B 110.0
C9 C10 H10B 110.0
H10A C10 H10B 108.4
C12 C11 C10 110.7(4)
C12 C11 H11A 109.5
C10 C11 H11A 109.5
C12 C11 H11B 109.5
C10 C11 H11B 109.5
H11A C11 H11B 108.1
N1 C12 C11 112.9(4)
N1 C12 H12A 109.0
C11 C12 H12A 109.0
N1 C12 H12B 109.0
C11 C12 H12B 109.0
H12A C12 H12B 107.8
C15 C13 C16 109.5(4)
C15 C13 C2 112.4(4)
C16 C13 C2 108.7(4)
C15 C13 C14 107.3(4)
C16 C13 C14 106.9(4)
C2 C13 C14 111.8(4)
C13 C14 H14A 109.5
C13 C14 H14B 109.5
H14A C14 H14B 109.5
C13 C14 H14C 109.5
H14A C14 H14C 109.5
H14B C14 H14C 109.5
C13 C15 H15A 109.5
C13 C15 H15B 109.5
H15A C15 H15B 109.5
C13 C15 H15C 109.5
H15A C15 H15C 109.5
H15B C15 H15C 109.5
C13 C16 H16A 109.5
C13 C16 H16B 109.5
H16A C16 H16B 109.5
C13 C16 H16C 109.5
H16A C16 H16C 109.5
H16B C16 H16C 109.5
C20 C17 C19 107.7(5)
C20 C17 C18 108.9(5)
C19 C17 C18 109.2(5)
C20 C17 C4 112.2(4)
C19 C17 C4 111.1(4)
C18 C17 C4 107.7(4)
C17 C18 H18A 109.5
C17 C18 H18B 109.5
H18A C18 H18B 109.5
C17 C18 H18C 109.5
H18A C18 H18C 109.5
H18B C18 H18C 109.5
C17 C19 H19A 109.5
C17 C19 H19B 109.5
H19A C19 H19B 109.5
C17 C19 H19C 109.5
H19A C19 H19C 109.5
H19B C19 H19C 109.5
C17 C20 H20A 109.5
C17 C20 H20B 109.5
H20A C20 H20B 109.5
C17 C20 H20C 109.5
H20A C20 H20C 109.5
H20B C20 H20C 109.5
O2 C21 C22 122.0(4)
O2 C21 C26 118.5(4)
C22 C21 C26 119.5(4)
C23 C22 C21 117.8(4)
C23 C22 C33 120.1(4)
C21 C22 C33 122.0(4)
C24 C23 C22 124.2(4)
C24 C23 H23 117.9
C22 C23 H23 117.9
C23 C24 C25 116.5(4)
C23 C24 C37 122.0(4)
C25 C24 C37 121.4(4)
C26 C25 C24 121.7(4)
C26 C25 H25 119.1
C24 C25 H25 119.1
C25 C26 C21 120.1(4)
C25 C26 C27 120.7(4)
C21 C26 C27 119.2(4)
N2 C27 C26 115.5(4)
N2 C27 H27A 108.4
C26 C27 H27A 108.4
N2 C27 H27B 108.4
C26 C27 H27B 108.4
H27A C27 H27B 107.5
N2 C28 C29 111.5(4)
N2 C28 H28A 109.3
C29 C28 H28A 109.3
N2 C28 H28B 109.3
C29 C28 H28B 109.3
H28A C28 H28B 108.0
C30 C29 C28 110.6(5)
C30 C29 H29A 109.5
C28 C29 H29A 109.5
C30 C29 H29B 109.5
C28 C29 H29B 109.5
H29A C29 H29B 108.1
C29 C30 C31 110.4(5)
C29 C30 H30A 109.6
C31 C30 H30A 109.6
C29 C30 H30B 109.6
C31 C30 H30B 109.6
H30A C30 H30B 108.1
C32 C31 C30 111.1(5)
C32 C31 H31A 109.4
C30 C31 H31A 109.4
C32 C31 H31B 109.4
C30 C31 H31B 109.4
H31A C31 H31B 108.0
N2 C32 C31 112.8(4)
N2 C32 H32A 109.0
C31 C32 H32A 109.0
N2 C32 H32B 109.0
C31 C32 H32B 109.0
H32A C32 H32B 107.8
C34 C33 C35 109.6(4)
C34 C33 C36 107.2(4)
C35 C33 C36 107.4(4)
C34 C33 C22 112.7(4)
C35 C33 C22 108.0(4)
C36 C33 C22 111.8(4)
C33 C34 H34A 109.5
C33 C34 H34B 109.5
H34A C34 H34B 109.5
C33 C34 H34C 109.5
H34A C34 H34C 109.5
H34B C34 H34C 109.5
C33 C35 H35A 109.5
C33 C35 H35B 109.5
H35A C35 H35B 109.5
C33 C35 H35C 109.5
H35A C35 H35C 109.5
H35B C35 H35C 109.5
C33 C36 H36A 109.5
C33 C36 H36B 109.5
H36A C36 H36B 109.5
C33 C36 H36C 109.5
H36A C36 H36C 109.5
H36B C36 H36C 109.5
C38' C37 C40 132.4(7)
C38' C37 C39' 114.2(8)
C40 C37 C39' 73.6(7)
C38' C37 C24 108.4(6)
C40 C37 C24 112.9(5)
C39' C37 C24 108.5(6)
C38' C37 C40' 110.6(7)
C40 C37 C40' 32.6(5)
C39' C37 C40' 105.2(7)
C24 C37 C40' 109.8(5)
C38' C37 C39 77.3(7)
C40 C37 C39 105.5(6)
C39' C37 C39 38.2(6)
C24 C37 C39 113.7(5)
C40' C37 C39 130.2(6)
C38' C37 C38 33.5(6)
C40 C37 C38 107.8(7)
C39' C37 C38 136.9(8)
C24 C37 C38 109.9(6)
C40' C37 C38 79.3(7)
C39 C37 C38 106.5(7)
C37 C38 H38A 109.5
C37 C38 H38B 109.5
C37 C38 H38C 109.5
C37 C39 H39A 109.5
C37 C39 H39B 109.5
C37 C39 H39C 109.5
C37 C40 H40A 109.5
C37 C40 H40B 109.5
C37 C40 H40C 109.5
C37 C38' H38D 109.5
C37 C38' H38E 109.5
H38D C38' H38E 109.5
C37 C38' H38F 109.5
H38D C38' H38F 109.5
H38E C38' H38F 109.5
C37 C39' H39D 109.5
C37 C39' H39E 109.5
H39D C39' H39E 109.5
C37 C39' H39F 109.5
H39D C39' H39F 109.5
H39E C39' H39F 109.5
C37 C40' H40D 109.5
C37 C40' H40E 109.5
H40D C40' H40E 109.5
C37 C40' H40F 109.5
H40D C40' H40F 109.5
H40E C40' H40F 109.5
C42 C41 Al1 109.6(4)
C42 C41 H41A 109.8
Al1 C41 H41A 109.8
C42 C41 H41B 109.8
Al1 C41 H41B 109.8
H41A C41 H41B 108.2
C41 C42 H42A 109.5
C41 C42 H42B 109.5
H42A C42 H42B 109.5
C41 C42 H42C 109.5
H42A C42 H42C 109.5
H42B C42 H42C 109.5

loop_
_geom_bond_atom_site_label_1
_geom_bond_atom_site_label_2
_geom_bond_distance
Al1 O2 1.724(3)
Al1 O1 1.740(3)
Al1 C41 1.944(5)
Al1 N1 2.013(4)
O1 C1 1.356(5)
O2 C21 1.359(5)
N1 C12 1.486(5)
N1 C8 1.500(5)
N1 C7 1.512(5)
N2 C27 1.462(5)
N2 C32 1.470(5)
N2 C28 1.473(6)
C1 C6 1.402(6)
C1 C2 1.410(6)
C2 C3 1.388(6)
C2 C13 1.536(7)
C3 C4 1.384(6)
C3 H3 0.9400
C4 C5 1.396(6)
C4 C17 1.542(6)
C5 C6 1.387(6)
C5 H5 0.9400
C6 C7 1.512(6)
C7 H7A 0.9800
C7 H7B 0.9800
C8 C9 1.517(7)
C8 H8A 0.9800
C8 H8B 0.9800
C9 C10 1.530(7)
C9 H9A 0.9800
C9 H9B 0.9800
C10 C11 1.511(7)
C10 H10A 0.9800
C10 H10B 0.9800
C11 C12 1.508(6)
C11 H11A 0.9800
C11 H11B 0.9800
C12 H12A 0.9800
C12 H12B 0.9800
C13 C15 1.526(6)
C13 C16 1.531(7)
C13 C14 1.538(6)
C14 H14A 0.9700
C14 H14B 0.9700
C14 H14C 0.9700
C15 H15A 0.9700
C15 H15B 0.9700
C15 H15C 0.9700
C16 H16A 0.9700
C16 H16B 0.9700
C16 H16C 0.9700
C17 C20 1.521(7)
C17 C19 1.530(7)
C17 C18 1.532(7)
C18 H18A 0.9700
C18 H18B 0.9700
C18 H18C 0.9700
C19 H19A 0.9700
C19 H19B 0.9700
C19 H19C 0.9700
C20 H20A 0.9700
C20 H20B 0.9700
C20 H20C 0.9700
C21 C22 1.409(5)
C21 C26 1.409(5)
C22 C23 1.393(6)
C22 C33 1.550(6)
C23 C24 1.388(6)
C23 H23 0.9400
C24 C25 1.404(6)
C24 C37 1.533(6)
C25 C26 1.388(6)
C25 H25 0.9400
C26 C27 1.508(5)
C27 H27A 0.9800
C27 H27B 0.9800
C28 C29 1.522(7)
C28 H28A 0.9800
C28 H28B 0.9800
C29 C30 1.504(7)
C29 H29A 0.9800
C29 H29B 0.9800
C30 C31 1.514(8)
C30 H30A 0.9800
C30 H30B 0.9800
C31 C32 1.510(7)
C31 H31A 0.9800
C31 H31B 0.9800
C32 H32A 0.9800
C32 H32B 0.9800
C33 C34 1.533(6)
C33 C35 1.538(6)
C33 C36 1.539(6)
C34 H34A 0.9700
C34 H34B 0.9700
C34 H34C 0.9700
C35 H35A 0.9700
C35 H35B 0.9700
C35 H35C 0.9700
C36 H36A 0.9700
C36 H36B 0.9700
C36 H36C 0.9700
C37 C38' 1.502(11)
C37 C40 1.510(10)
C37 C39' 1.520(11)
C37 C40' 1.535(10)
C37 C39 1.547(9)
C37 C38 1.567(11)
C38 H38A 0.9700
C38 H38B 0.9700
C38 H38C 0.9700
C39 H39A 0.9700
C39 H39B 0.9700
C39 H39C 0.9700
C40 H40A 0.9700
C40 H40B 0.9700
C40 H40C 0.9700
C38' H38D 0.9700
C38' H38E 0.9700
C38' H38F 0.9700
C39' H39D 0.9700
C39' H39E 0.9700
C39' H39F 0.9700
C40' H40D 0.9700
C40' H40E 0.9700
C40' H40F 0.9700
C41 C42 1.546(7)
C41 H41A 0.9800
C41 H41B 0.9800
C42 H42A 0.9700
C42 H42B 0.9700
C42 H42C 0.9700

loop_
_geom_torsion_atom_site_label_1
_geom_torsion_atom_site_label_2
_geom_torsion_atom_site_label_3
_geom_torsion_atom_site_label_4
_geom_torsion
O2 Al1 O1 C1 -85.7(4)
C41 Al1 O1 C1 142.8(4)
N1 Al1 O1 C1 17.7(4)
O1 Al1 O2 C21 -110.9(7)
C41 Al1 O2 C21 16.6(7)
N1 Al1 O2 C21 149.5(7)
O2 Al1 N1 C12 -51.9(3)
O1 Al1 N1 C12 -166.7(3)
C41 Al1 N1 C12 78.1(4)
O2 Al1 N1 C8 -178.1(3)
O1 Al1 N1 C8 67.1(3)
C41 Al1 N1 C8 -48.2(4)
O2 Al1 N1 C7 65.1(3)
O1 Al1 N1 C7 -49.7(3)
C41 Al1 N1 C7 -165.0(3)
Al1 O1 C1 C6 8.4(6)
Al1 O1 C1 C2 -169.0(3)
O1 C1 C2 C3 -178.2(4)
C6 C1 C2 C3 4.5(6)
O1 C1 C2 C13 5.5(6)
C6 C1 C2 C13 -171.8(4)
C1 C2 C3 C4 -2.8(7)
C13 C2 C3 C4 173.4(4)
C2 C3 C4 C5 -0.4(7)
C2 C3 C4 C17 178.6(4)
C3 C4 C5 C6 1.8(6)
C17 C4 C5 C6 -177.0(4)
C4 C5 C6 C1 -0.1(7)
C4 C5 C6 C7 -179.4(4)
O1 C1 C6 C5 179.4(4)
C2 C1 C6 C5 -3.2(6)
O1 C1 C6 C7 -1.2(6)
C2 C1 C6 C7 176.1(4)
C12 N1 C7 C6 -170.9(4)
C8 N1 C7 C6 -53.1(5)
Al1 N1 C7 C6 67.5(4)
C5 C6 C7 N1 135.8(4)
C1 C6 C7 N1 -43.6(6)
C12 N1 C8 C9 -54.6(5)
C7 N1 C8 C9 -171.9(4)
Al1 N1 C8 C9 74.7(5)
N1 C8 C9 C10 55.3(6)
C8 C9 C10 C11 -54.7(6)
C9 C10 C11 C12 56.2(6)
C8 N1 C12 C11 57.1(5)
C7 N1 C12 C11 174.6(4)
Al1 N1 C12 C11 -71.6(4)
C10 C11 C12 N1 -59.7(6)
C3 C2 C13 C15 124.5(5)
C1 C2 C13 C15 -59.4(6)
C3 C2 C13 C16 -114.0(5)
C1 C2 C13 C16 62.0(5)
C3 C2 C13 C14 3.7(6)
C1 C2 C13 C14 179.8(4)
C3 C4 C17 C20 167.1(4)
C5 C4 C17 C20 -14.0(6)
C3 C4 C17 C19 46.4(6)
C5 C4 C17 C19 -134.7(5)
C3 C4 C17 C18 -73.1(6)
C5 C4 C17 C18 105.8(5)
Al1 O2 C21 C22 108.1(7)
Al1 O2 C21 C26 -72.8(8)
O2 C21 C22 C23 176.0(4)
C26 C21 C22 C23 -3.1(6)
O2 C21 C22 C33 -6.5(6)
C26 C21 C22 C33 174.4(4)
C21 C22 C23 C24 0.3(7)
C33 C22 C23 C24 -177.3(4)
C22 C23 C24 C25 2.1(7)
C22 C23 C24 C37 178.9(4)
C23 C24 C25 C26 -1.8(7)
C37 C24 C25 C26 -178.6(4)
C24 C25 C26 C21 -1.0(7)
C24 C25 C26 C27 -178.4(4)
O2 C21 C26 C25 -175.7(4)
C22 C21 C26 C25 3.5(6)
O2 C21 C26 C27 1.8(6)
C22 C21 C26 C27 -179.1(4)
C32 N2 C27 C26 167.4(4)
C28 N2 C27 C26 -71.2(5)
C25 C26 C27 N2 -20.4(6)
C21 C26 C27 N2 162.2(4)
C27 N2 C28 C29 -179.6(4)
C32 N2 C28 C29 -57.9(5)
N2 C28 C29 C30 57.8(6)
C28 C29 C30 C31 -54.6(7)
C29 C30 C31 C32 53.0(7)
C27 N2 C32 C31 178.1(4)
C28 N2 C32 C31 56.8(6)
C30 C31 C32 N2 -54.8(6)
C23 C22 C33 C34 -125.7(5)
C21 C22 C33 C34 56.8(6)
C23 C22 C33 C35 113.1(5)
C21 C22 C33 C35 -64.4(5)
C23 C22 C33 C36 -4.9(6)
C21 C22 C33 C36 177.6(4)
C23 C24 C37 C38' -83.4(7)
C25 C24 C37 C38' 93.2(7)
C23 C24 C37 C40 120.7(6)
C25 C24 C37 C40 -62.7(7)
C23 C24 C37 C39' 41.1(8)
C25 C24 C37 C39' -142.3(7)
C23 C24 C37 C40' 155.6(6)
C25 C24 C37 C40' -27.8(7)
C23 C24 C37 C39 0.5(7)
C25 C24 C37 C39 177.1(6)
C23 C24 C37 C38 -118.9(7)
C25 C24 C37 C38 57.7(7)
O2 Al1 C41 C42 -53.5(4)
O1 Al1 C41 C42 76.3(4)
N1 Al1 C41 C42 -176.0(3)
